data_4075173
loop_
_publ_author_name
'Pineda, Leslie W.'
'Jancik, Vojtech'
'Oswald, Rainer B.'
'Roesky, Herbert W.'

_publ_section_title
;
 Preparation of LGe(Se)OH:&#x00A0; A Germanium Analogue of a
 Selenocarboxylic Acid (L = HC[(CMe)(NAr)]2, Ar = 2,6-iPr2C6H3)
;
_journal_issue 9
_journal_name_full Organometallics
_journal_page_first 2384
_journal_paper_doi 10.1021/om060088a
_journal_volume 25
_journal_year 2006
_chemical_formula_moiety 'C29 H42 Ge N2 O Se, C7 H8'
_chemical_formula_sum 'C36 H50 Ge N2 O Se'
_chemical_formula_weight 678.33
_chemical_name_systematic
; 
 ? 
;
_space_group_IT_number 15
_symmetry_cell_setting monoclinic
_symmetry_space_group_name_Hall '-C 2yc'
_symmetry_space_group_name_H-M 'C 1 2/c 1'
_atom_sites_solution_hydrogens geom
_atom_sites_solution_primary direct
_atom_sites_solution_secondary difmap
_audit_creation_method SHELXL-97
_cell_angle_alpha 90.00
_cell_angle_beta 115.82(3)
_cell_angle_gamma 90.00
_cell_formula_units_Z 8
_cell_length_a 25.974(4)
_cell_length_b 16.195(3)
_cell_length_c 18.151(3)
_cell_measurement_reflns_used 5949
_cell_measurement_temperature 100(2)
_cell_measurement_theta_max 58.75
_cell_measurement_theta_min 3.73
_cell_volume 6873(3)
_computing_cell_refinement 'Bruker AXS SAINT (v 7.01A, Bruker 2003)'
_computing_data_collection 'Proteum (v 1.40, Bruker 2002)'
_computing_data_reduction 'Bruker AXS SAINT (v 7.01A, Bruker 2003)'
_computing_molecular_graphics 'Bruker AXS SHELXTL (v 6.12)'
_computing_publication_material 'SHELXL-97 (Sheldrick, 1997)'
_computing_structure_refinement 'SHELXL-97 (Sheldrick, 1997)'
_computing_structure_solution 'SHELXS-97 (Sheldrick, 1990)'
_diffrn_ambient_temperature 100(2)
_diffrn_detector_area_resol_mean 5.602
_diffrn_measured_fraction_theta_full 0.969
_diffrn_measured_fraction_theta_max 0.969
_diffrn_measurement_device_type 'Bruker three circle diffractometer'
_diffrn_measurement_method 'phi and omega scan'
_diffrn_radiation_monochromator 'mirror system'
_diffrn_radiation_source 'rotating anode'
_diffrn_radiation_type CuK\a
_diffrn_radiation_wavelength 1.54178
_diffrn_reflns_av_R_equivalents 0.0210
_diffrn_reflns_av_sigmaI/netI 0.0231
_diffrn_reflns_limit_h_max 28
_diffrn_reflns_limit_h_min -28
_diffrn_reflns_limit_k_max 17
_diffrn_reflns_limit_k_min -17
_diffrn_reflns_limit_l_max 20
_diffrn_reflns_limit_l_min -18
_diffrn_reflns_number 14278
_diffrn_reflns_theta_full 58.70
_diffrn_reflns_theta_max 58.70
_diffrn_reflns_theta_min 3.32
_diffrn_standards_decay_% 0
_diffrn_standards_interval_count 0
_diffrn_standards_interval_time 0
_diffrn_standards_number 0
_exptl_absorpt_coefficient_mu 2.632
_exptl_absorpt_correction_T_max 0.8171
_exptl_absorpt_correction_T_min 0.6936
_exptl_absorpt_correction_type multi-scan
_exptl_absorpt_process_details '(SADABS; Sheldrick, 1996)'
_exptl_crystal_colour 'pale green'
_exptl_crystal_density_diffrn 1.311
_exptl_crystal_density_method 'not measured'
_exptl_crystal_description block
_exptl_crystal_F_000 2832
_exptl_crystal_size_max 0.15
_exptl_crystal_size_mid 0.10
_exptl_crystal_size_min 0.08
_refine_diff_density_max 0.391
_refine_diff_density_min -0.300
_refine_diff_density_rms 0.052
_refine_ls_extinction_method none
_refine_ls_goodness_of_fit_ref 1.052
_refine_ls_hydrogen_treatment mixed
_refine_ls_matrix_type full
_refine_ls_number_parameters 388
_refine_ls_number_reflns 4734
_refine_ls_number_restraints 0
_refine_ls_restrained_S_all 1.052
_refine_ls_R_factor_all 0.0238
_refine_ls_R_factor_gt 0.0225
_refine_ls_shift/su_max 0.001
_refine_ls_shift/su_mean 0.000
_refine_ls_structure_factor_coef Fsqd
_refine_ls_weighting_details 'calc w=1/[\s^2^(Fo^2^)+(0.0349P)^2^+6.2439P] where P=(Fo^2^+2Fc^2^)/3'
_refine_ls_weighting_scheme calc
_refine_ls_wR_factor_gt 0.0608
_refine_ls_wR_factor_ref 0.0620
_reflns_number_gt 4501
_reflns_number_total 4734
_reflns_threshold_expression >2sigma(I)
_cod_data_source_file om060088asi20060127_062631.cif
_cod_data_source_block LGe(Se)OH.C7H8
_cod_depositor_comments
;
The following automatic conversions were performed:

'_symmetry_cell_setting' value 'Monoclinic' changed to 'monoclinic'
according to /home/saulius/struct/CIF-dictionaries/cif_core.dic
dictionary named 'cif_core.dic' version 2.4.1 from 2010-06-29.

Automatic conversion script
Id: cif_fix_values 1715 2011-07-08 13:25:40Z adriana 
;
_cod_original_sg_symbol_Hall '-C 2yc '
_cod_original_sg_symbol_H-M C2/c
_cod_database_code 4075173

loop_
_symmetry_equiv_pos_as_xyz
'x, y, z'
'-x, y, -z+1/2'
'x+1/2, y+1/2, z'
'-x+1/2, y+1/2, -z+1/2'
'-x, -y, -z'
'x, -y, z-1/2'
'-x+1/2, -y+1/2, -z'
'x+1/2, -y+1/2, z-1/2'

loop_
_atom_site_label
_atom_site_type_symbol
_atom_site_fract_x
_atom_site_fract_y
_atom_site_fract_z
_atom_site_U_iso_or_equiv
_atom_site_adp_type
_atom_site_occupancy
_atom_site_symmetry_multiplicity
_atom_site_calc_flag
_atom_site_refinement_flags
Ge1 Ge 0.233386(8) 0.887718(11) 0.063003(11) 0.01321(8) Uani 1 1 d .
Se1 Se 0.275523(8) 0.891976(10) -0.019415(11) 0.01763(8) Uani 1 1 d .
O1 O 0.21346(5) 0.79357(8) 0.09112(7) 0.0186(3) Uani 1 1 d .
N1 N 0.16414(6) 0.95038(8) 0.02709(8) 0.0154(3) Uani 1 1 d .
C1 C 0.08842(8) 1.02201(12) 0.04862(11) 0.0243(4) Uani 1 1 d .
H1A H 0.0724 1.0285 -0.0109 0.037 Uiso 1 1 calc R
H1B H 0.0909 1.0761 0.0741 0.037 Uiso 1 1 calc R
H1C H 0.0637 0.9857 0.0623 0.037 Uiso 1 1 calc R
N2 N 0.27010(6) 0.93828(8) 0.16852(8) 0.0149(3) Uani 1 1 d .
C2 C 0.14693(7) 0.98496(10) 0.07969(10) 0.0175(4) Uani 1 1 d .
C3 C 0.18189(7) 0.98960(10) 0.16377(10) 0.0177(4) Uani 1 1 d .
H3A H 0.1650(8) 1.0145(12) 0.1945(12) 0.021 Uiso 1 1 d .
C4 C 0.24026(7) 0.97372(10) 0.20450(10) 0.0161(4) Uani 1 1 d .
C5 C 0.27107(8) 1.00019(11) 0.29265(10) 0.0207(4) Uani 1 1 d .
H5A H 0.3019 1.0386 0.2989 0.031 Uiso 1 1 calc R
H5B H 0.2873 0.9516 0.3272 0.031 Uiso 1 1 calc R
H5C H 0.2441 1.0276 0.3091 0.031 Uiso 1 1 calc R
C6 C 0.33178(7) 0.93055(10) 0.21267(10) 0.0163(4) Uani 1 1 d .
C7 C 0.35562(8) 0.86414(11) 0.26695(10) 0.0190(4) Uani 1 1 d .
C8 C 0.41511(8) 0.86036(12) 0.30852(11) 0.0236(4) Uani 1 1 d .
H8A H 0.4325 0.8162 0.3455 0.028 Uiso 1 1 calc R
C9 C 0.44917(8) 0.91924(12) 0.29705(11) 0.0259(4) Uani 1 1 d .
H9A H 0.4896 0.9160 0.3268 0.031 Uiso 1 1 calc R
C10 C 0.42458(8) 0.98330(12) 0.24212(11) 0.0234(4) Uani 1 1 d .
H10A H 0.4485 1.0234 0.2345 0.028 Uiso 1 1 calc R
C11 C 0.36565(7) 0.98983(11) 0.19806(10) 0.0187(4) Uani 1 1 d .
C12 C 0.33935(8) 1.05977(11) 0.13674(10) 0.0198(4) Uani 1 1 d .
H12A H 0.3016 1.0398 0.0945 0.024 Uiso 1 1 calc R
C13 C 0.32799(10) 1.13646(12) 0.17599(12) 0.0315(5) Uani 1 1 d .
H13A H 0.3016 1.1226 0.1996 0.047 Uiso 1 1 calc R
H13B H 0.3110 1.1795 0.1344 0.047 Uiso 1 1 calc R
H13C H 0.3641 1.1566 0.2192 0.047 Uiso 1 1 calc R
C14 C 0.37576(9) 1.08166(13) 0.09233(12) 0.0288(4) Uani 1 1 d .
H14A H 0.3843 1.0314 0.0697 0.043 Uiso 1 1 calc R
H14B H 0.4116 1.1072 0.1310 0.043 Uiso 1 1 calc R
H14C H 0.3548 1.1204 0.0478 0.043 Uiso 1 1 calc R
C15 C 0.32002(8) 0.79678(11) 0.28066(11) 0.0221(4) Uani 1 1 d .
H15A H 0.2788 0.8128 0.2512 0.026 Uiso 1 1 calc R
C16 C 0.32807(9) 0.71427(12) 0.24566(12) 0.0284(4) Uani 1 1 d .
H16A H 0.3188 0.7211 0.1876 0.043 Uiso 1 1 calc R
H16B H 0.3027 0.6727 0.2515 0.043 Uiso 1 1 calc R
H16C H 0.3679 0.6962 0.2755 0.043 Uiso 1 1 calc R
C17 C 0.33470(9) 0.78555(13) 0.37185(11) 0.0317(5) Uani 1 1 d .
H17A H 0.3312 0.8387 0.3951 0.048 Uiso 1 1 calc R
H17B H 0.3740 0.7652 0.4011 0.048 Uiso 1 1 calc R
H17C H 0.3083 0.7456 0.3775 0.048 Uiso 1 1 calc R
C18 C 0.13197(7) 0.95946(10) -0.06105(10) 0.0161(4) Uani 1 1 d .
C19 C 0.09693(8) 0.89468(10) -0.10673(11) 0.0184(4) Uani 1 1 d .
C20 C 0.07181(8) 0.90215(11) -0.19199(11) 0.0222(4) Uani 1 1 d .
H20A H 0.0486 0.8585 -0.2246 0.027 Uiso 1 1 calc R
C21 C 0.07999(8) 0.97150(12) -0.22963(11) 0.0244(4) Uani 1 1 d .
H21A H 0.0625 0.9753 -0.2877 0.029 Uiso 1 1 calc R
C22 C 0.11351(8) 1.03531(11) -0.18332(11) 0.0227(4) Uani 1 1 d .
H22A H 0.1183 1.0832 -0.2099 0.027 Uiso 1 1 calc R
C23 C 0.14058(7) 1.03083(11) -0.09808(10) 0.0186(4) Uani 1 1 d .
C24 C 0.17554(8) 1.10432(10) -0.04987(11) 0.0223(4) Uani 1 1 d .
H24A H 0.1929 1.0897 0.0096 0.027 Uiso 1 1 calc R
C25 C 0.13674(9) 1.17946(12) -0.06274(12) 0.0300(4) Uani 1 1 d .
H25A H 0.1064 1.1655 -0.0466 0.045 Uiso 1 1 calc R
H25B H 0.1196 1.1954 -0.1206 0.045 Uiso 1 1 calc R
H25C H 0.1594 1.2255 -0.0293 0.045 Uiso 1 1 calc R
C26 C 0.22411(8) 1.12571(12) -0.07278(12) 0.0264(4) Uani 1 1 d .
H26A H 0.2487 1.0773 -0.0642 0.040 Uiso 1 1 calc R
H26B H 0.2467 1.1713 -0.0384 0.040 Uiso 1 1 calc R
H26C H 0.2080 1.1422 -0.1304 0.040 Uiso 1 1 calc R
C27 C 0.08293(7) 0.82002(11) -0.06780(10) 0.0209(4) Uani 1 1 d .
H27A H 0.1108 0.8188 -0.0087 0.025 Uiso 1 1 calc R
C28 C 0.08815(9) 0.73874(12) -0.10614(12) 0.0317(4) Uani 1 1 d .
H28A H 0.1266 0.7341 -0.1031 0.048 Uiso 1 1 calc R
H28B H 0.0598 0.7371 -0.1635 0.048 Uiso 1 1 calc R
H28C H 0.0814 0.6927 -0.0764 0.048 Uiso 1 1 calc R
C29 C 0.02282(8) 0.82843(12) -0.07260(12) 0.0276(4) Uani 1 1 d .
H29A H 0.0200 0.8806 -0.0474 0.041 Uiso 1 1 calc R
H29B H 0.0155 0.7823 -0.0434 0.041 Uiso 1 1 calc R
H29C H -0.0055 0.8277 -0.1300 0.041 Uiso 1 1 calc R
C30 C 0.07711(9) 0.56207(13) 0.05024(13) 0.0327(5) Uani 1 1 d .
H30A H 0.1116 0.5680 0.0414 0.049 Uiso 1 1 calc R
H30B H 0.0440 0.5520 -0.0023 0.049 Uiso 1 1 calc R
H30C H 0.0819 0.5155 0.0871 0.049 Uiso 1 1 calc R
C31 C 0.06755(8) 0.64007(12) 0.08785(11) 0.0267(4) Uani 1 1 d .
C32 C 0.10688(8) 0.70395(13) 0.11105(11) 0.0300(5) Uani 1 1 d .
H32A H 0.1406 0.6984 0.1034 0.036 Uiso 1 1 calc R
C33 C 0.09792(9) 0.77559(13) 0.14508(12) 0.0349(5) Uani 1 1 d .
H33A H 0.1253 0.8188 0.1603 0.042 Uiso 1 1 calc R
C34 C 0.04927(10) 0.78466(13) 0.15709(13) 0.0392(5) Uani 1 1 d .
H34A H 0.0430 0.8339 0.1806 0.047 Uiso 1 1 calc R
C35 C 0.00976(10) 0.72124(14) 0.13453(14) 0.0409(5) Uani 1 1 d .
H35A H -0.0238 0.7268 0.1426 0.049 Uiso 1 1 calc R
C36 C 0.01880(9) 0.64989(13) 0.10035(13) 0.0350(5) Uani 1 1 d .
H36A H -0.0087 0.6068 0.0851 0.042 Uiso 1 1 calc R
H1 H 0.2197(10) 0.7570(15) 0.0704(13) 0.028(6) Uiso 1 1 d .

loop_
_atom_site_aniso_label
_atom_site_aniso_U_11
_atom_site_aniso_U_22
_atom_site_aniso_U_33
_atom_site_aniso_U_23
_atom_site_aniso_U_13
_atom_site_aniso_U_12
Ge1 0.01433(13) 0.01266(13) 0.01301(12) -0.00060(7) 0.00628(9) -0.00003(7)
Se1 0.02281(13) 0.01540(12) 0.01937(12) -0.00135(7) 0.01355(9) -0.00069(7)
O1 0.0237(7) 0.0136(6) 0.0223(6) -0.0013(5) 0.0135(6) -0.0008(5)
N1 0.0164(7) 0.0153(7) 0.0141(7) -0.0001(6) 0.0064(6) 0.0003(6)
C1 0.0198(9) 0.0315(10) 0.0219(9) -0.0021(8) 0.0093(8) 0.0046(8)
N2 0.0152(7) 0.0150(7) 0.0143(7) 0.0000(6) 0.0062(6) 0.0000(6)
C2 0.0186(9) 0.0144(8) 0.0217(9) 0.0004(7) 0.0108(8) -0.0017(7)
C3 0.0215(10) 0.0181(9) 0.0174(9) -0.0018(7) 0.0121(8) 0.0013(7)
C4 0.0208(9) 0.0125(8) 0.0164(8) 0.0005(7) 0.0095(7) -0.0014(7)
C5 0.0223(9) 0.0223(9) 0.0174(9) -0.0016(7) 0.0086(8) 0.0023(7)
C6 0.0150(9) 0.0191(9) 0.0139(8) -0.0039(7) 0.0056(7) 0.0020(7)
C7 0.0230(10) 0.0194(9) 0.0152(8) -0.0022(7) 0.0089(7) 0.0025(8)
C8 0.0231(10) 0.0256(10) 0.0189(9) 0.0018(8) 0.0062(8) 0.0076(8)
C9 0.0164(9) 0.0329(11) 0.0243(9) -0.0023(8) 0.0052(8) 0.0019(8)
C10 0.0189(10) 0.0258(10) 0.0257(9) -0.0039(8) 0.0100(8) -0.0036(8)
C11 0.0217(10) 0.0178(9) 0.0174(8) -0.0037(7) 0.0093(8) -0.0002(7)
C12 0.0200(9) 0.0180(9) 0.0205(9) -0.0006(7) 0.0080(7) -0.0031(7)
C13 0.0468(13) 0.0218(10) 0.0311(10) 0.0027(8) 0.0218(10) 0.0049(9)
C14 0.0317(11) 0.0281(10) 0.0314(10) 0.0029(9) 0.0182(9) -0.0013(9)
C15 0.0227(10) 0.0219(9) 0.0205(9) 0.0053(7) 0.0084(8) 0.0029(8)
C16 0.0327(11) 0.0207(10) 0.0302(10) 0.0034(8) 0.0120(9) 0.0020(8)
C17 0.0371(12) 0.0354(11) 0.0245(10) 0.0099(8) 0.0151(9) 0.0060(9)
C18 0.0137(8) 0.0196(9) 0.0144(8) 0.0010(7) 0.0058(7) 0.0042(7)
C19 0.0143(9) 0.0221(10) 0.0182(9) -0.0004(7) 0.0064(8) 0.0025(7)
C20 0.0185(9) 0.0267(10) 0.0189(9) -0.0023(7) 0.0059(8) -0.0017(8)
C21 0.0228(10) 0.0332(11) 0.0144(9) 0.0026(8) 0.0054(8) 0.0008(8)
C22 0.0241(10) 0.0233(10) 0.0215(9) 0.0054(8) 0.0105(8) 0.0021(8)
C23 0.0183(9) 0.0188(9) 0.0198(9) 0.0005(7) 0.0095(7) 0.0033(7)
C24 0.0287(11) 0.0180(9) 0.0193(9) 0.0024(7) 0.0097(8) -0.0009(7)
C25 0.0403(12) 0.0222(10) 0.0325(10) -0.0002(8) 0.0206(10) 0.0019(9)
C26 0.0288(11) 0.0206(9) 0.0296(10) -0.0002(8) 0.0125(9) -0.0023(8)
C27 0.0188(9) 0.0230(10) 0.0165(8) 0.0018(7) 0.0036(7) -0.0034(7)
C28 0.0387(12) 0.0238(10) 0.0327(10) 0.0011(9) 0.0155(9) -0.0004(9)
C29 0.0237(10) 0.0316(11) 0.0268(10) 0.0048(8) 0.0104(8) -0.0032(8)
C30 0.0291(11) 0.0359(11) 0.0359(11) 0.0031(9) 0.0168(9) -0.0001(9)
C31 0.0238(10) 0.0310(10) 0.0237(9) 0.0072(8) 0.0089(8) -0.0010(9)
C32 0.0248(11) 0.0381(12) 0.0242(10) 0.0100(9) 0.0081(8) -0.0058(9)
C33 0.0367(12) 0.0330(11) 0.0252(10) 0.0064(8) 0.0043(9) -0.0127(9)
C34 0.0451(14) 0.0289(11) 0.0380(12) -0.0012(9) 0.0129(10) -0.0015(10)
C35 0.0309(12) 0.0371(12) 0.0578(14) -0.0053(10) 0.0222(11) -0.0012(10)
C36 0.0257(11) 0.0308(11) 0.0493(12) -0.0023(10) 0.0171(10) -0.0072(9)

loop_
_atom_type_symbol
_atom_type_description
_atom_type_scat_dispersion_real
_atom_type_scat_dispersion_imag
_atom_type_scat_source
C C 0.0181 0.0091 'International Tables Vol C Tables 4.2.6.8 and 6.1.1.4'
H H 0.0000 0.0000 'International Tables Vol C Tables 4.2.6.8 and 6.1.1.4'
N N 0.0311 0.0180 'International Tables Vol C Tables 4.2.6.8 and 6.1.1.4'
O O 0.0492 0.0322 'International Tables Vol C Tables 4.2.6.8 and 6.1.1.4'
Ge Ge -1.0885 0.8855 'International Tables Vol C Tables 4.2.6.8 and 6.1.1.4'
Se Se -0.7943 1.1372 'International Tables Vol C Tables 4.2.6.8 and 6.1.1.4'

loop_
_geom_angle_atom_site_label_1
_geom_angle_atom_site_label_2
_geom_angle_atom_site_label_3
_geom_angle
O1 Ge1 N2 99.33(6)
O1 Ge1 N1 101.95(6)
N2 Ge1 N1 95.66(6)
O1 Ge1 Se1 121.36(5)
N2 Ge1 Se1 119.18(4)
N1 Ge1 Se1 114.98(4)
H1 O1 Ge1 112.5(17)
C2 N1 C18 122.09(14)
C2 N1 Ge1 122.28(11)
C18 N1 Ge1 115.63(10)
C4 N2 C6 120.08(13)
C4 N2 Ge1 121.96(12)
C6 N2 Ge1 117.71(10)
N1 C2 C3 122.73(16)
N1 C2 C1 119.86(15)
C3 C2 C1 117.41(15)
C4 C3 C2 127.60(16)
N2 C4 C3 123.21(15)
N2 C4 C5 119.14(15)
C3 C4 C5 117.63(15)
C11 C6 C7 122.30(16)
C11 C6 N2 117.96(15)
C7 C6 N2 119.73(15)
C8 C7 C6 117.29(16)
C8 C7 C15 119.33(16)
C6 C7 C15 123.37(16)
C9 C8 C7 121.42(17)
C8 C9 C10 120.11(17)
C9 C10 C11 121.20(17)
C10 C11 C6 117.63(16)
C10 C11 C12 120.53(16)
C6 C11 C12 121.85(15)
C13 C12 C11 112.38(14)
C13 C12 C14 110.37(15)
C11 C12 C14 111.96(15)
C7 C15 C16 110.83(14)
C7 C15 C17 112.19(15)
C16 C15 C17 109.16(15)
C19 C18 C23 122.13(15)
C19 C18 N1 119.32(15)
C23 C18 N1 118.37(15)
C20 C19 C18 117.40(16)
C20 C19 C27 119.46(15)
C18 C19 C27 123.06(15)
C21 C20 C19 121.38(17)
C22 C21 C20 120.14(16)
C21 C22 C23 121.15(17)
C22 C23 C18 117.76(16)
C22 C23 C24 118.91(16)
C18 C23 C24 123.27(15)
C23 C24 C26 112.15(15)
C23 C24 C25 110.22(16)
C26 C24 C25 110.13(15)
C19 C27 C28 112.81(14)
C19 C27 C29 110.29(15)
C28 C27 C29 110.03(15)
C32 C31 C36 117.98(19)
C32 C31 C30 121.26(18)
C36 C31 C30 120.77(18)
C33 C32 C31 121.21(19)
C34 C33 C32 120.28(19)
C33 C34 C35 119.1(2)
C36 C35 C34 120.4(2)
C35 C36 C31 121.01(19)

loop_
_geom_bond_atom_site_label_1
_geom_bond_atom_site_label_2
_geom_bond_distance
Ge1 O1 1.7559(12)
Ge1 N2 1.9124(14)
Ge1 N1 1.9153(14)
Ge1 Se1 2.2061(5)
O1 H1 0.76(2)
N1 C2 1.340(2)
N1 C18 1.454(2)
C1 C2 1.497(3)
N2 C4 1.341(2)
N2 C6 1.451(2)
C2 C3 1.397(3)
C3 C4 1.391(3)
C4 C5 1.506(2)
C6 C11 1.403(3)
C6 C7 1.407(3)
C7 C8 1.395(3)
C7 C15 1.519(3)
C8 C9 1.377(3)
C9 C10 1.387(3)
C10 C11 1.388(3)
C11 C12 1.525(2)
C12 C13 1.523(3)
C12 C14 1.528(3)
C15 C16 1.533(3)
C15 C17 1.539(3)
C18 C19 1.400(3)
C18 C23 1.403(2)
C19 C20 1.398(3)
C19 C27 1.522(2)
C20 C21 1.378(3)
C21 C22 1.377(3)
C22 C23 1.395(3)
C23 C24 1.521(3)
C24 C26 1.530(3)
C24 C25 1.532(3)
C27 C28 1.522(3)
C27 C29 1.531(3)
C30 C31 1.507(3)
C31 C32 1.384(3)
C31 C36 1.389(3)
C32 C33 1.381(3)
C33 C34 1.380(3)
C34 C35 1.382(3)
C35 C36 1.379(3)

loop_
_geom_hbond_atom_site_label_D
_geom_hbond_atom_site_label_H
_geom_hbond_atom_site_label_A
_geom_hbond_distance_DH
_geom_hbond_distance_HA
_geom_hbond_distance_DA
_geom_hbond_angle_DHA
_geom_hbond_site_symmetry_A
O1 H1 Se1 0.76(2) 2.61(2) 3.3362(15) 163(2) 7_565
